data_7000244
loop_
_publ_author_name
'Pothiraja, Ramasamy'
'Milanov, Andrian'
'Parala, Harish'
'Winter, Manuela'
'Fischer, Roland A.'
'Devi, Anjana'

_publ_section_title
;
 Monomeric malonate precursors for the MOCVD of HfO2 and ZrO2 thin
 films
;
_journal_issue 4
_journal_name_full 'Dalton Transactions'
_journal_page_first 654
_journal_paper_doi 10.1039/b810528f
_journal_year 2009
_chemical_formula_sum 'C24 H56 O10 Si6 Zr'
_chemical_formula_weight 764.45
_chemical_name_systematic
;
?
;
_space_group_IT_number 15
_symmetry_cell_setting monoclinic
_symmetry_space_group_name_Hall '-C 2yc'
_symmetry_space_group_name_H-M 'C 1 2/c 1'
_atom_sites_solution_hydrogens geom
_atom_sites_solution_primary direct
_atom_sites_solution_secondary difmap
_audit_creation_method SHELXL-97
_cell_angle_alpha 90.00
_cell_angle_beta 106.847(7)
_cell_angle_gamma 90.00
_cell_formula_units_Z 4
_cell_length_a 20.1977(11)
_cell_length_b 12.1970(11)
_cell_length_c 20.2323(10)
_cell_measurement_reflns_used 520
_cell_measurement_temperature 104(2)
_cell_measurement_theta_max 27.498
_cell_measurement_theta_min 2.602
_cell_volume 4770.3(6)
_computing_cell_refinement 'CrysAlis RED 171.32.11, Oxford Diffraction'
_computing_data_collection 'CrysAlis CCD 171.32.11, Oxford Diffraction'
_computing_data_reduction 'CrysAlis RED 171.32.11, Oxford Diffraction'
_computing_molecular_graphics SHELXL-97
_computing_publication_material SHELXL-97
_computing_structure_refinement 'SHELXL-97 (Sheldrick, 1997)'
_computing_structure_solution 'SHELXS-97 (Sheldrick, 1990)'
_diffrn_ambient_temperature 104(2)
_diffrn_measured_fraction_theta_full 0.994
_diffrn_measured_fraction_theta_max 0.994
_diffrn_measurement_device_type 'Sapphire2-CCD, Oxford Diffraction'
_diffrn_measurement_method '560 images at 1.0 deg. in \w and 30 sec.'
_diffrn_radiation_monochromator graphite
_diffrn_radiation_source 'Enhance (Mo) X-ray Source'
_diffrn_radiation_type MoK\a
_diffrn_radiation_wavelength 0.71073
_diffrn_reflns_av_R_equivalents 0.1059
_diffrn_reflns_av_sigmaI/netI 0.1790
_diffrn_reflns_limit_h_max 23
_diffrn_reflns_limit_h_min -23
_diffrn_reflns_limit_k_max 14
_diffrn_reflns_limit_k_min -11
_diffrn_reflns_limit_l_max 23
_diffrn_reflns_limit_l_min -23
_diffrn_reflns_number 19257
_diffrn_reflns_theta_full 25.00
_diffrn_reflns_theta_max 25.00
_diffrn_reflns_theta_min 3.34
_exptl_absorpt_coefficient_mu 0.416
_exptl_absorpt_correction_T_max 0.920
_exptl_absorpt_correction_T_min 0.850
_exptl_absorpt_correction_type empirical
_exptl_absorpt_process_details sadabs
_exptl_crystal_colour colourless
_exptl_crystal_density_diffrn 1.064
_exptl_crystal_density_method 'not measured'
_exptl_crystal_description prism
_exptl_crystal_F_000 1616
_exptl_crystal_size_max 0.30
_exptl_crystal_size_mid 0.25
_exptl_crystal_size_min 0.20
_refine_diff_density_max 0.389
_refine_diff_density_min -0.282
_refine_diff_density_rms 0.079
_refine_ls_extinction_method none
_refine_ls_goodness_of_fit_ref 0.745
_refine_ls_hydrogen_treatment constr
_refine_ls_matrix_type full
_refine_ls_number_parameters 195
_refine_ls_number_reflns 4168
_refine_ls_number_restraints 0
_refine_ls_restrained_S_all 0.745
_refine_ls_R_factor_all 0.0971
_refine_ls_R_factor_gt 0.0473
_refine_ls_shift/su_max 0.000
_refine_ls_shift/su_mean 0.000
_refine_ls_structure_factor_coef Fsqd
_refine_ls_weighting_details 'calc w=1/[\s^2^(Fo^2^)+(0.0369P)^2^+0.0000P] where P=(Fo^2^+2Fc^2^)/3'
_refine_ls_weighting_scheme calc
_refine_ls_wR_factor_gt 0.0908
_refine_ls_wR_factor_ref 0.0974
_reflns_number_gt 2055
_reflns_number_total 4168
_reflns_threshold_expression >2sigma(I)
_cod_data_source_file b810528f.txt
_cod_data_source_block cvd215
_cod_original_sg_symbol_H-M C2/c
_cod_database_code 7000244

loop_
_symmetry_equiv_pos_as_xyz
'x, y, z'
'-x, y, -z+1/2'
'x+1/2, y+1/2, z'
'-x+1/2, y+1/2, -z+1/2'
'-x, -y, -z'
'x, -y, z-1/2'
'-x+1/2, -y+1/2, -z'
'x+1/2, -y+1/2, z-1/2'

loop_
_atom_site_label
_atom_site_type_symbol
_atom_site_fract_x
_atom_site_fract_y
_atom_site_fract_z
_atom_site_U_iso_or_equiv
_atom_site_adp_type
_atom_site_occupancy
_atom_site_symmetry_multiplicity
_atom_site_calc_flag
_atom_site_refinement_flags
_atom_site_disorder_assembly
_atom_site_disorder_group
Zr1 Zr 0.0000 0.22841(5) 0.2500 0.0261(2) Uani 1 2 d S . .
O1 O 0.10686(14) 0.2059(2) 0.26142(13) 0.0275(7) Uani 1 1 d . . .
C2 C 0.1415(2) 0.1524(4) 0.2288(2) 0.0325(11) Uani 1 1 d . . .
O2 O 0.21014(16) 0.1697(2) 0.24706(17) 0.0452(9) Uani 1 1 d . . .
Si2 Si 0.25302(7) 0.25647(12) 0.30949(6) 0.0433(4) Uani 1 1 d . . .
C21 C 0.2187(3) 0.3963(4) 0.2862(4) 0.105(3) Uani 1 1 d . . .
H21A H 0.2282 0.4193 0.2434 0.157 Uiso 1 1 calc R . .
H21B H 0.2410 0.4473 0.3234 0.157 Uiso 1 1 calc R . .
H21C H 0.1686 0.3965 0.2793 0.157 Uiso 1 1 calc R . .
C22 C 0.2433(3) 0.2081(7) 0.3921(3) 0.121(3) Uani 1 1 d . . .
H22A H 0.1953 0.2183 0.3926 0.181 Uiso 1 1 calc R . .
H22B H 0.2742 0.2500 0.4300 0.181 Uiso 1 1 calc R . .
H22C H 0.2553 0.1301 0.3979 0.181 Uiso 1 1 calc R . .
C23 C 0.3431(2) 0.2445(4) 0.3062(3) 0.0623(16) Uani 1 1 d . . .
H23A H 0.3571 0.1673 0.3107 0.093 Uiso 1 1 calc R . .
H23B H 0.3736 0.2867 0.3442 0.093 Uiso 1 1 calc R . .
H23C H 0.3464 0.2732 0.2621 0.093 Uiso 1 1 calc R . .
C3 C 0.1154(2) 0.0749(4) 0.1787(2) 0.0351(12) Uani 1 1 d . . .
H3 H 0.1459 0.0376 0.1584 0.042 Uiso 1 1 calc R . .
C4 C 0.0450(2) 0.0500(3) 0.1572(2) 0.0298(11) Uani 1 1 d . . .
O4 O 0.02497(15) -0.0289(2) 0.10921(14) 0.0349(8) Uani 1 1 d . . .
Si4 Si -0.05742(7) -0.07473(10) 0.07948(7) 0.0344(4) Uani 1 1 d . . .
C41 C -0.0861(3) -0.1212(4) 0.1529(2) 0.0484(14) Uani 1 1 d . . .
H41A H -0.0495 -0.1648 0.1841 0.073 Uiso 1 1 calc R . .
H41B H -0.1279 -0.1661 0.1361 0.073 Uiso 1 1 calc R . .
H41C H -0.0964 -0.0574 0.1777 0.073 Uiso 1 1 calc R . .
C42 C -0.1116(2) 0.0355(3) 0.0292(2) 0.0435(13) Uani 1 1 d . . .
H42A H -0.1119 0.0980 0.0595 0.065 Uiso 1 1 calc R . .
H42B H -0.1589 0.0086 0.0094 0.065 Uiso 1 1 calc R . .
H42C H -0.0926 0.0586 -0.0080 0.065 Uiso 1 1 calc R . .
C43 C -0.0475(3) -0.1894(3) 0.0230(2) 0.0452(14) Uani 1 1 d . . .
H43A H -0.0320 -0.1606 -0.0152 0.068 Uiso 1 1 calc R . .
H43B H -0.0920 -0.2267 0.0046 0.068 Uiso 1 1 calc R . .
H43C H -0.0131 -0.2414 0.0499 0.068 Uiso 1 1 calc R . .
O5 O -0.00067(15) 0.0940(2) 0.17920(14) 0.0291(7) Uani 1 1 d . . .
O6 O 0.02216(17) 0.3329(2) 0.32618(16) 0.0423(9) Uani 1 1 d . . .
Si6 Si 0.03481(8) 0.42959(11) 0.38191(7) 0.0467(4) Uani 1 1 d . . .
C61 C -0.0454(3) 0.4556(5) 0.4027(3) 0.085(2) Uani 1 1 d . . .
H61A H -0.0815 0.4765 0.3606 0.127 Uiso 1 1 calc R . .
H61B H -0.0384 0.5153 0.4364 0.127 Uiso 1 1 calc R . .
H61C H -0.0596 0.3892 0.4221 0.127 Uiso 1 1 calc R . .
C62 C 0.1024(3) 0.3859(5) 0.4605(3) 0.082(2) Uani 1 1 d . . .
H62A H 0.0861 0.3219 0.4806 0.124 Uiso 1 1 calc R . .
H62B H 0.1124 0.4459 0.4941 0.124 Uiso 1 1 calc R . .
H62C H 0.1446 0.3666 0.4484 0.124 Uiso 1 1 calc R . .
C63 C 0.0629(4) 0.5548(4) 0.3466(3) 0.086(2) Uani 1 1 d . . .
H63A H 0.1049 0.5392 0.3333 0.130 Uiso 1 1 calc R . .
H63B H 0.0726 0.6126 0.3818 0.130 Uiso 1 1 calc R . .
H63C H 0.0262 0.5792 0.3060 0.130 Uiso 1 1 calc R . .

loop_
_atom_site_aniso_label
_atom_site_aniso_U_11
_atom_site_aniso_U_22
_atom_site_aniso_U_33
_atom_site_aniso_U_23
_atom_site_aniso_U_13
_atom_site_aniso_U_12
Zr1 0.0249(4) 0.0224(4) 0.0294(4) 0.000 0.0053(3) 0.000
O1 0.0204(17) 0.0281(18) 0.0341(17) -0.0043(14) 0.0080(14) -0.0022(13)
C2 0.026(3) 0.029(3) 0.040(3) 0.001(2) 0.005(2) -0.004(2)
O2 0.022(2) 0.045(2) 0.068(2) -0.0210(17) 0.0120(18) -0.0068(16)
Si2 0.0250(8) 0.0526(10) 0.0472(8) -0.0037(8) 0.0027(7) -0.0051(7)
C21 0.044(4) 0.040(4) 0.214(8) -0.016(4) 0.011(5) -0.012(3)
C22 0.052(4) 0.253(10) 0.051(4) 0.032(5) 0.004(3) -0.015(5)
C23 0.027(3) 0.069(4) 0.086(4) 0.002(3) 0.008(3) -0.006(3)
C3 0.023(3) 0.037(3) 0.047(3) -0.012(3) 0.014(2) 0.001(2)
C4 0.039(3) 0.023(3) 0.027(3) 0.000(2) 0.008(2) 0.004(2)
O4 0.034(2) 0.0306(18) 0.0406(19) -0.0128(16) 0.0115(15) -0.0050(15)
Si4 0.0359(9) 0.0284(8) 0.0394(8) -0.0088(7) 0.0115(7) -0.0079(6)
C41 0.055(4) 0.042(3) 0.050(3) -0.010(3) 0.018(3) -0.020(3)
C42 0.038(3) 0.041(3) 0.047(3) -0.005(3) 0.005(3) -0.006(2)
C43 0.048(3) 0.040(3) 0.049(3) -0.015(3) 0.015(3) -0.008(2)
O5 0.0222(18) 0.0307(18) 0.0341(18) -0.0120(15) 0.0076(15) -0.0045(14)
O6 0.040(2) 0.0373(19) 0.049(2) -0.0144(16) 0.0125(17) -0.0029(16)
Si6 0.0525(10) 0.0404(9) 0.0433(9) -0.0157(8) 0.0077(8) 0.0011(8)
C61 0.085(5) 0.091(5) 0.083(5) -0.023(4) 0.030(4) 0.029(4)
C62 0.096(6) 0.087(5) 0.051(4) -0.016(4) 0.001(4) 0.005(4)
C63 0.119(6) 0.050(4) 0.081(4) -0.001(4) 0.015(4) -0.018(4)

loop_
_atom_type_symbol
_atom_type_description
_atom_type_scat_dispersion_real
_atom_type_scat_dispersion_imag
_atom_type_scat_source
C C 0.0033 0.0016 'International Tables Vol C Tables 4.2.6.8 and 6.1.1.4'
H H 0.0000 0.0000 'International Tables Vol C Tables 4.2.6.8 and 6.1.1.4'
O O 0.0106 0.0060 'International Tables Vol C Tables 4.2.6.8 and 6.1.1.4'
Zr Zr -2.9673 0.5597 'International Tables Vol C Tables 4.2.6.8 and 6.1.1.4'
Si Si 0.0817 0.0704 'International Tables Vol C Tables 4.2.6.8 and 6.1.1.4'

loop_
_geom_angle_atom_site_label_1
_geom_angle_atom_site_label_2
_geom_angle_atom_site_label_3
_geom_angle
_geom_angle_site_symmetry_1
_geom_angle_site_symmetry_3
_geom_angle_publ_flag
O6 Zr1 O6 98.37(18) . 2 ?
O6 Zr1 O1 90.29(12) . . ?
O6 Zr1 O1 99.43(12) 2 . ?
O6 Zr1 O1 99.43(12) . 2 ?
O6 Zr1 O1 90.29(12) 2 2 ?
O1 Zr1 O1 165.15(14) . 2 ?
O6 Zr1 O5 165.89(12) . . ?
O6 Zr1 O5 90.91(11) 2 . ?
O1 Zr1 O5 77.65(10) . . ?
O1 Zr1 O5 91.08(10) 2 . ?
O6 Zr1 O5 90.91(11) . 2 ?
O6 Zr1 O5 165.89(12) 2 2 ?
O1 Zr1 O5 91.08(10) . 2 ?
O1 Zr1 O5 77.65(10) 2 2 ?
O5 Zr1 O5 82.12(14) . 2 ?
C2 O1 Zr1 134.8(3) . . ?
O1 C2 O2 117.1(4) . . ?
O1 C2 C3 125.7(4) . . ?
O2 C2 C3 117.1(4) . . ?
C2 O2 Si2 124.8(3) . . ?
O2 Si2 C22 108.3(3) . . ?
O2 Si2 C23 102.8(2) . . ?
C22 Si2 C23 111.9(3) . . ?
O2 Si2 C21 108.4(2) . . ?
C22 Si2 C21 113.4(4) . . ?
C23 Si2 C21 111.4(3) . . ?
Si2 C21 H21A 109.5 . . ?
Si2 C21 H21B 109.5 . . ?
H21A C21 H21B 109.5 . . ?
Si2 C21 H21C 109.5 . . ?
H21A C21 H21C 109.5 . . ?
H21B C21 H21C 109.5 . . ?
Si2 C22 H22A 109.5 . . ?
Si2 C22 H22B 109.5 . . ?
H22A C22 H22B 109.5 . . ?
Si2 C22 H22C 109.5 . . ?
H22A C22 H22C 109.5 . . ?
H22B C22 H22C 109.5 . . ?
Si2 C23 H23A 109.5 . . ?
Si2 C23 H23B 109.5 . . ?
H23A C23 H23B 109.5 . . ?
Si2 C23 H23C 109.5 . . ?
H23A C23 H23C 109.5 . . ?
H23B C23 H23C 109.5 . . ?
C2 C3 C4 121.3(4) . . ?
C2 C3 H3 119.4 . . ?
C4 C3 H3 119.4 . . ?
O5 C4 O4 117.6(4) . . ?
O5 C4 C3 125.7(4) . . ?
O4 C4 C3 116.7(4) . . ?
C4 O4 Si4 123.6(3) . . ?
O4 Si4 C41 108.9(2) . . ?
O4 Si4 C42 108.68(18) . . ?
C41 Si4 C42 113.4(2) . . ?
O4 Si4 C43 101.4(2) . . ?
C41 Si4 C43 112.5(2) . . ?
C42 Si4 C43 111.3(2) . . ?
Si4 C41 H41A 109.5 . . ?
Si4 C41 H41B 109.5 . . ?
H41A C41 H41B 109.5 . . ?
Si4 C41 H41C 109.5 . . ?
H41A C41 H41C 109.5 . . ?
H41B C41 H41C 109.5 . . ?
Si4 C42 H42A 109.5 . . ?
Si4 C42 H42B 109.5 . . ?
H42A C42 H42B 109.5 . . ?
Si4 C42 H42C 109.5 . . ?
H42A C42 H42C 109.5 . . ?
H42B C42 H42C 109.5 . . ?
Si4 C43 H43A 109.5 . . ?
Si4 C43 H43B 109.5 . . ?
H43A C43 H43B 109.5 . . ?
Si4 C43 H43C 109.5 . . ?
H43A C43 H43C 109.5 . . ?
H43B C43 H43C 109.5 . . ?
C4 O5 Zr1 133.7(3) . . ?
Si6 O6 Zr1 172.8(2) . . ?
O6 Si6 C61 108.7(2) . . ?
O6 Si6 C63 110.0(2) . . ?
C61 Si6 C63 109.9(3) . . ?
O6 Si6 C62 108.7(2) . . ?
C61 Si6 C62 109.8(3) . . ?
C63 Si6 C62 109.8(3) . . ?
Si6 C61 H61A 109.5 . . ?
Si6 C61 H61B 109.5 . . ?
H61A C61 H61B 109.5 . . ?
Si6 C61 H61C 109.5 . . ?
H61A C61 H61C 109.5 . . ?
H61B C61 H61C 109.5 . . ?
Si6 C62 H62A 109.5 . . ?
Si6 C62 H62B 109.5 . . ?
H62A C62 H62B 109.5 . . ?
Si6 C62 H62C 109.5 . . ?
H62A C62 H62C 109.5 . . ?
H62B C62 H62C 109.5 . . ?
Si6 C63 H63A 109.5 . . ?
Si6 C63 H63B 109.5 . . ?
H63A C63 H63B 109.5 . . ?
Si6 C63 H63C 109.5 . . ?
H63A C63 H63C 109.5 . . ?
H63B C63 H63C 109.5 . . ?

loop_
_geom_bond_atom_site_label_1
_geom_bond_atom_site_label_2
_geom_bond_distance
_geom_bond_site_symmetry_2
_geom_bond_publ_flag
Zr1 O6 1.949(3) . ?
Zr1 O6 1.949(3) 2 ?
Zr1 O1 2.121(3) . ?
Zr1 O1 2.121(3) 2 ?
Zr1 O5 2.175(3) . ?
Zr1 O5 2.175(3) 2 ?
O1 C2 1.272(5) . ?
C2 O2 1.344(5) . ?
C2 C3 1.374(6) . ?
O2 Si2 1.683(3) . ?
Si2 C22 1.836(5) . ?
Si2 C23 1.845(5) . ?
Si2 C21 1.850(5) . ?
C21 H21A 0.9800 . ?
C21 H21B 0.9800 . ?
C21 H21C 0.9800 . ?
C22 H22A 0.9800 . ?
C22 H22B 0.9800 . ?
C22 H22C 0.9800 . ?
C23 H23A 0.9800 . ?
C23 H23B 0.9800 . ?
C23 H23C 0.9800 . ?
C3 C4 1.394(6) . ?
C3 H3 0.9500 . ?
C4 O5 1.255(5) . ?
C4 O4 1.344(4) . ?
O4 Si4 1.692(3) . ?
Si4 C41 1.834(4) . ?
Si4 C42 1.842(4) . ?
Si4 C43 1.853(4) . ?
C41 H41A 0.9800 . ?
C41 H41B 0.9800 . ?
C41 H41C 0.9800 . ?
C42 H42A 0.9800 . ?
C42 H42B 0.9800 . ?
C42 H42C 0.9800 . ?
C43 H43A 0.9800 . ?
C43 H43B 0.9800 . ?
C43 H43C 0.9800 . ?
O6 Si6 1.601(3) . ?
Si6 C61 1.815(6) . ?
Si6 C63 1.844(5) . ?
Si6 C62 1.849(6) . ?
C61 H61A 0.9800 . ?
C61 H61B 0.9800 . ?
C61 H61C 0.9800 . ?
C62 H62A 0.9800 . ?
C62 H62B 0.9800 . ?
C62 H62C 0.9800 . ?
C63 H63A 0.9800 . ?
C63 H63B 0.9800 . ?
C63 H63C 0.9800 . ?

loop_
_geom_torsion_atom_site_label_1
_geom_torsion_atom_site_label_2
_geom_torsion_atom_site_label_3
_geom_torsion_atom_site_label_4
_geom_torsion
_geom_torsion_site_symmetry_1
_geom_torsion_site_symmetry_2
_geom_torsion_site_symmetry_3
_geom_torsion_site_symmetry_4
_geom_torsion_publ_flag
O6 Zr1 O1 C2 -175.7(4) . . . . ?
O6 Zr1 O1 C2 -77.2(4) 2 . . . ?
O1 Zr1 O1 C2 53.1(4) 2 . . . ?
O5 Zr1 O1 C2 11.7(4) . . . . ?
O5 Zr1 O1 C2 93.4(4) 2 . . . ?
Zr1 O1 C2 O2 171.7(3) . . . . ?
Zr1 O1 C2 C3 -11.3(7) . . . . ?
O1 C2 O2 Si2 0.0(6) . . . . ?
C3 C2 O2 Si2 -177.2(3) . . . . ?
C2 O2 Si2 C22 63.1(4) . . . . ?
C2 O2 Si2 C23 -178.3(4) . . . . ?
C2 O2 Si2 C21 -60.4(4) . . . . ?
O1 C2 C3 C4 2.0(7) . . . . ?
O2 C2 C3 C4 179.0(4) . . . . ?
C2 C3 C4 O5 0.8(7) . . . . ?
C2 C3 C4 O4 -178.3(4) . . . . ?
O5 C4 O4 Si4 -2.3(5) . . . . ?
C3 C4 O4 Si4 176.9(3) . . . . ?
C4 O4 Si4 C41 -55.9(3) . . . . ?
C4 O4 Si4 C42 68.0(3) . . . . ?
C4 O4 Si4 C43 -174.6(3) . . . . ?
O4 C4 O5 Zr1 -175.8(2) . . . . ?
C3 C4 O5 Zr1 5.1(6) . . . . ?
O6 Zr1 O5 C4 -40.4(7) . . . . ?
O6 Zr1 O5 C4 90.9(4) 2 . . . ?
O1 Zr1 O5 C4 -8.6(3) . . . . ?
O1 Zr1 O5 C4 -178.8(4) 2 . . . ?
O5 Zr1 O5 C4 -101.4(4) 2 . . . ?
O6 Zr1 O6 Si6 20.9(16) 2 . . . ?
O1 Zr1 O6 Si6 120.5(17) . . . . ?
O1 Zr1 O6 Si6 -70.8(17) 2 . . . ?
O5 Zr1 O6 Si6 151.6(14) . . . . ?
O5 Zr1 O6 Si6 -148.4(17) 2 . . . ?
Zr1 O6 Si6 C61 71.9(17) . . . . ?
Zr1 O6 Si6 C63 -48.4(18) . . . . ?
Zr1 O6 Si6 C62 -168.6(17) . . . . ?
